data_7153510
loop_
_publ_author_name
'Girard, Emeline'
'Desvergnes, Val\'erie'
'Tarnus, C\'eline'
'Landais, Yannick'

_publ_section_title
;
 Desymmetrization of 7-dimethylphenylsilylcycloheptatriene. Towards the
 synthesis of new aminocycloheptitols.
;
_journal_issue 24
_journal_name_full 'Organic &amp; biomolecular chemistry'
_journal_page_first 5628
_journal_page_last 5634
_journal_paper_doi 10.1039/c0ob00521e
_journal_volume 8
_journal_year 2010
_chemical_formula_sum 'C18 H18 N O8'
_chemical_formula_weight 376.33
_chemical_name_systematic
;
?
;
_space_group_IT_number 14
_symmetry_cell_setting monoclinic
_symmetry_space_group_name_Hall '-P 2yn'
_symmetry_space_group_name_H-M 'P 1 21/n 1'
_atom_sites_solution_hydrogens geom
_atom_sites_solution_primary direct
_atom_sites_solution_secondary difmap
_audit_creation_method SHELXL-97
_cell_angle_alpha 90.00
_cell_angle_beta 98.871(4)
_cell_angle_gamma 90.00
_cell_formula_units_Z 4
_cell_length_a 10.5098(10)
_cell_length_b 10.1045(10)
_cell_length_c 19.7591(19)
_cell_measurement_temperature 296(2)
_cell_volume 2073.2(3)
_computing_structure_refinement 'SHELXL-97 (Sheldrick, 1997)'
_computing_structure_solution 'SHELXD-97 (Sheldrick, 2008)'
_diffrn_ambient_temperature 296(2)
_diffrn_measured_fraction_theta_full 0.969
_diffrn_measured_fraction_theta_max 0.969
_diffrn_radiation_monochromator graphite
_diffrn_radiation_source 'rotating anode'
_diffrn_radiation_type CuK\a
_diffrn_radiation_wavelength 1.54178
_diffrn_reflns_av_R_equivalents 0.0412
_diffrn_reflns_av_sigmaI/netI 0.0279
_diffrn_reflns_limit_h_max 9
_diffrn_reflns_limit_h_min -9
_diffrn_reflns_limit_k_max 9
_diffrn_reflns_limit_k_min -9
_diffrn_reflns_limit_l_max 17
_diffrn_reflns_limit_l_min -18
_diffrn_reflns_number 8479
_diffrn_reflns_theta_full 46.08
_diffrn_reflns_theta_max 46.08
_diffrn_reflns_theta_min 4.50
_exptl_absorpt_coefficient_mu 0.817
_exptl_absorpt_correction_type none
_exptl_crystal_density_diffrn 1.206
_exptl_crystal_density_method 'not measured'
_exptl_crystal_F_000 788
_exptl_crystal_size_max 0.1
_exptl_crystal_size_mid 0.1
_exptl_crystal_size_min 0.1
_refine_diff_density_max 1.095
_refine_diff_density_min -0.599
_refine_diff_density_rms 0.180
_refine_ls_extinction_coef 0.0014(8)
_refine_ls_extinction_expression Fc^*^=kFc[1+0.001xFc^2^\l^3^/sin(2\q)]^-1/4^
_refine_ls_extinction_method SHELXL
_refine_ls_goodness_of_fit_ref 1.463
_refine_ls_hydrogen_treatment constr
_refine_ls_matrix_type full
_refine_ls_number_parameters 254
_refine_ls_number_reflns 1723
_refine_ls_number_restraints 0
_refine_ls_restrained_S_all 1.463
_refine_ls_R_factor_all 0.0818
_refine_ls_R_factor_gt 0.1296
_refine_ls_shift/su_max 0.000
_refine_ls_shift/su_mean 0.000
_refine_ls_structure_factor_coef Fsqd
_refine_ls_weighting_details 'calc w=1/[\s^2^(Fo^2^)+(0.2000P)^2^+0.0000P] where P=(Fo^2^+2Fc^2^)/3'
_refine_ls_weighting_scheme calc
_refine_ls_wR_factor_gt 0.2501
_refine_ls_wR_factor_ref 0.1822
_reflns_number_gt 1603
_reflns_number_total 1723
_reflns_threshold_expression >2sigma(I)
_cod_data_source_file c0ob00521e.txt
_cod_data_source_block eg167p1
_cod_original_sg_symbol_H-M P2(1)/n
_cod_database_code 7153510

loop_
_symmetry_equiv_pos_as_xyz
'x, y, z'
'-x+1/2, y+1/2, -z+1/2'
'-x, -y, -z'
'x-1/2, -y-1/2, z-1/2'

loop_
_atom_site_label
_atom_site_type_symbol
_atom_site_fract_x
_atom_site_fract_y
_atom_site_fract_z
_atom_site_U_iso_or_equiv
_atom_site_adp_type
_atom_site_occupancy
_atom_site_symmetry_multiplicity
_atom_site_calc_flag
_atom_site_refinement_flags
O3 O 0.3812(5) 0.9684(6) 0.1395(3) 0.029(2) Uani 1 1 d .
O5 O 0.5568(5) 0.8403(6) 0.2283(3) 0.032(2) Uani 1 1 d .
O8 O 0.5517(5) 1.0876(6) 0.3409(3) 0.035(2) Uani 1 1 d .
O1 O 0.0081(5) 0.9198(6) 0.1425(3) 0.032(2) Uani 1 1 d .
O2 O 0.0518(7) 1.1128(6) 0.0950(3) 0.039(2) Uani 1 1 d .
O10 O 0.6423(6) 0.9385(6) 0.4194(3) 0.034(2) Uani 1 1 d .
O4 O 0.5260(7) 0.9065(7) 0.0723(4) 0.053(2) Uani 1 1 d .
N1 N 0.4690(7) 0.8800(8) 0.3488(3) 0.030(2) Uani 1 1 d .
O6 O 0.6244(6) 0.6466(7) 0.2769(4) 0.053(2) Uani 1 1 d .
C011 C 0.1239(8) 0.8775(9) 0.2522(5) 0.035(3) Uani 1 1 d .
H01A H 0.0626 0.8053 0.2502 0.042 Uiso 1 1 calc R
H01B H 0.0860 0.9530 0.2719 0.042 Uiso 1 1 calc R
C77 C 0.3752(8) 0.8883(9) 0.2851(4) 0.031(3) Uani 1 1 d .
H77 H 0.3652 0.9808 0.2704 0.037 Uiso 1 1 calc R
C013 C 0.4246(7) 0.8077(8) 0.2301(4) 0.026(3) Uani 1 1 d .
H013 H 0.4184 0.7134 0.2409 0.032 Uiso 1 1 calc R
C014 C 0.1389(8) 0.9123(8) 0.1807(4) 0.029(3) Uani 1 1 d .
H014 H 0.1803 0.9991 0.1802 0.035 Uiso 1 1 calc R
C015 C 0.3577(7) 0.8320(9) 0.1566(4) 0.028(3) Uani 1 1 d .
H015 H 0.3962 0.7738 0.1256 0.034 Uiso 1 1 calc R
C76 C 0.2124(8) 0.8126(9) 0.1441(4) 0.030(3) Uani 1 1 d .
H76 H 0.1829 0.8218 0.0948 0.037 Uiso 1 1 calc R
C017 C 0.7341(8) 1.0332(9) 0.4566(4) 0.031(3) Uani 1 1 d .
C018 C 0.6476(8) 0.7527(11) 0.2542(5) 0.035(3) Uani 1 1 d .
C019 C 0.6602(9) 1.1440(10) 0.4849(5) 0.050(3) Uani 1 1 d .
H01C H 0.6147 1.1947 0.4477 0.075 Uiso 1 1 calc R
H01D H 0.7193 1.2005 0.5134 0.075 Uiso 1 1 calc R
H01E H 0.5998 1.1070 0.5115 0.075 Uiso 1 1 calc R
C020 C -0.1575(9) 1.0197(10) 0.0665(5) 0.046(3) Uani 1 1 d .
H02A H -0.1988 0.9416 0.0803 0.069 Uiso 1 1 calc R
H02B H -0.1580 1.0176 0.0179 0.069 Uiso 1 1 calc R
H02C H -0.2029 1.0966 0.0783 0.069 Uiso 1 1 calc R
C021 C 0.8264(9) 1.0810(11) 0.4119(6) 0.054(3) Uani 1 1 d .
H02D H 0.7814 1.1337 0.3754 0.081 Uiso 1 1 calc R
H02E H 0.8654 1.0065 0.3929 0.081 Uiso 1 1 calc R
H02F H 0.8921 1.1335 0.4385 0.081 Uiso 1 1 calc R
C022 C -0.0225(9) 1.0245(10) 0.1022(5) 0.032(3) Uani 1 1 d .
C023 C 0.2467(8) 0.8365(9) 0.3022(4) 0.032(3) Uani 1 1 d .
H02G H 0.2375 0.8671 0.3478 0.038 Uiso 1 1 calc R
H02H H 0.2507 0.7406 0.3038 0.038 Uiso 1 1 calc R
C024 C 0.4931(10) 1.1366(10) 0.0933(5) 0.046(3) Uani 1 1 d .
H02I H 0.4373 1.1832 0.1192 0.069 Uiso 1 1 calc R
H02J H 0.4751 1.1635 0.0462 0.069 Uiso 1 1 calc R
H02K H 0.5812 1.1566 0.1112 0.069 Uiso 1 1 calc R
C025 C 0.5529(9) 0.9757(10) 0.3666(4) 0.025(3) Uani 1 1 d .
C026 C 0.7779(9) 0.8063(10) 0.2510(5) 0.047(3) Uani 1 1 d .
H02L H 0.7704 0.8931 0.2310 0.070 Uiso 1 1 calc R
H02M H 0.8220 0.7491 0.2235 0.070 Uiso 1 1 calc R
H02N H 0.8257 0.8114 0.2964 0.070 Uiso 1 1 calc R
C027 C 0.4713(10) 0.9921(10) 0.0983(5) 0.035(3) Uani 1 1 d .
C028 C 0.8026(11) 0.9504(11) 0.5145(5) 0.053(3) Uani 1 1 d .
H02O H 0.8470 0.8790 0.4962 0.080 Uiso 1 1 calc R
H02P H 0.7409 0.9152 0.5408 0.080 Uiso 1 1 calc R
H02Q H 0.8636 1.0044 0.5435 0.080 Uiso 1 1 calc R
O20 O 0.1919(5) 0.6802(6) 0.1623(3) 0.037(2) Uani 1 1 d .
H20 H 0.1717 0.6360 0.1274 0.056 Uiso 1 1 calc R

loop_
_atom_site_aniso_label
_atom_site_aniso_U_11
_atom_site_aniso_U_22
_atom_site_aniso_U_33
_atom_site_aniso_U_23
_atom_site_aniso_U_13
_atom_site_aniso_U_12
O3 0.024(4) 0.028(4) 0.037(4) 0.005(3) 0.007(4) -0.001(3)
O5 0.021(4) 0.031(4) 0.042(4) 0.003(3) 0.002(3) 0.001(3)
O8 0.028(4) 0.040(5) 0.034(4) 0.000(3) 0.000(3) -0.001(3)
O1 0.025(4) 0.027(4) 0.041(4) 0.003(3) -0.001(3) 0.003(3)
O2 0.041(4) 0.032(4) 0.043(5) 0.007(3) 0.007(3) -0.002(4)
O10 0.030(4) 0.032(4) 0.038(4) 0.001(3) -0.003(4) -0.001(3)
O4 0.057(5) 0.050(5) 0.059(5) 0.004(4) 0.034(4) 0.005(4)
N1 0.023(5) 0.041(5) 0.024(5) -0.006(4) -0.003(4) -0.012(4)
O6 0.035(5) 0.043(5) 0.082(6) 0.018(4) 0.018(4) 0.010(4)
C011 0.022(5) 0.044(6) 0.041(7) 0.002(5) 0.009(5) -0.005(4)
C77 0.024(6) 0.029(6) 0.038(7) -0.002(4) 0.004(5) 0.003(4)
C013 0.015(5) 0.024(5) 0.041(6) 0.001(4) 0.006(4) -0.007(4)
C014 0.020(6) 0.036(6) 0.031(6) -0.007(4) -0.001(5) -0.003(4)
C015 0.018(6) 0.032(6) 0.035(6) -0.003(4) 0.001(5) 0.000(4)
C76 0.028(6) 0.025(6) 0.036(6) 0.007(4) 0.001(4) 0.000(4)
C017 0.022(6) 0.040(6) 0.027(6) -0.007(5) -0.005(5) -0.005(5)
C018 0.031(7) 0.034(7) 0.044(6) -0.009(5) 0.021(5) -0.002(6)
C019 0.053(7) 0.049(7) 0.046(7) -0.007(5) -0.002(6) 0.003(5)
C020 0.039(7) 0.048(7) 0.048(6) 0.002(5) -0.001(6) 0.008(5)
C021 0.029(6) 0.079(9) 0.051(7) 0.004(6) -0.003(6) -0.012(6)
C022 0.027(7) 0.034(7) 0.035(6) -0.006(5) 0.005(5) 0.012(6)
C023 0.022(6) 0.029(6) 0.044(6) 0.002(4) 0.005(5) -0.003(4)
C024 0.044(6) 0.050(8) 0.047(7) 0.004(5) 0.020(6) -0.008(5)
C025 0.024(6) 0.031(7) 0.018(6) 0.013(5) 0.001(5) 0.003(5)
C026 0.033(6) 0.061(7) 0.046(6) 0.003(5) 0.007(5) 0.009(5)
C027 0.034(7) 0.039(7) 0.033(6) 0.002(5) 0.009(6) -0.001(5)
C028 0.056(7) 0.054(7) 0.047(7) 0.005(6) -0.002(6) -0.005(6)
O20 0.040(4) 0.028(4) 0.043(4) -0.010(3) 0.002(3) -0.006(3)

loop_
_atom_type_symbol
_atom_type_description
_atom_type_scat_dispersion_real
_atom_type_scat_dispersion_imag
_atom_type_scat_source
C C 0.0181 0.0091 'International Tables Vol C Tables 4.2.6.8 and 6.1.1.4'
H H 0.0000 0.0000 'International Tables Vol C Tables 4.2.6.8 and 6.1.1.4'
N N 0.0311 0.0180 'International Tables Vol C Tables 4.2.6.8 and 6.1.1.4'
O O 0.0492 0.0322 'International Tables Vol C Tables 4.2.6.8 and 6.1.1.4'

loop_
_geom_angle_atom_site_label_1
_geom_angle_atom_site_label_2
_geom_angle_atom_site_label_3
_geom_angle
C027 O3 C015 117.7(7)
C018 O5 C013 118.3(7)
C022 O1 C014 118.0(7)
C025 O10 C017 122.1(7)
C025 N1 C77 121.1(7)
C014 C011 C023 117.9(7)
N1 C77 C013 108.9(7)
N1 C77 C023 106.7(7)
C013 C77 C023 112.7(7)
O5 C013 C77 109.6(6)
O5 C013 C015 104.1(6)
C77 C013 C015 115.9(7)
O1 C014 C011 105.8(7)
O1 C014 C76 107.2(6)
C011 C014 C76 115.5(7)
O3 C015 C76 106.7(6)
O3 C015 C013 107.6(6)
C76 C015 C013 115.7(7)
O20 C76 C014 113.6(7)
O20 C76 C015 105.6(7)
C014 C76 C015 114.2(7)
O10 C017 C021 110.6(7)
O10 C017 C028 102.6(7)
C021 C017 C028 110.6(8)
O10 C017 C019 109.2(7)
C021 C017 C019 113.4(8)
C028 C017 C019 109.9(8)
O6 C018 O5 123.8(8)
O6 C018 C026 125.8(9)
O5 C018 C026 110.5(9)
O2 C022 O1 123.7(8)
O2 C022 C020 123.8(9)
O1 C022 C020 112.5(9)
C77 C023 C011 116.2(7)
O8 C025 N1 126.6(8)
O8 C025 O10 122.3(8)
N1 C025 O10 111.1(8)
O4 C027 O3 123.6(9)
O4 C027 C024 126.3(9)
O3 C027 C024 110.0(9)

loop_
_geom_bond_atom_site_label_1
_geom_bond_atom_site_label_2
_geom_bond_distance
O3 C027 1.362(12)
O3 C015 1.450(10)
O5 C018 1.344(11)
O5 C013 1.433(9)
O8 C025 1.238(10)
O1 C022 1.334(11)
O1 C014 1.465(11)
O2 C022 1.208(11)
O10 C025 1.345(11)
O10 C017 1.472(11)
O4 C027 1.198(11)
N1 C025 1.319(12)
N1 C77 1.477(11)
O6 C018 1.201(11)
C011 C014 1.489(13)
C011 C023 1.556(12)
C77 C013 1.513(12)
C77 C023 1.534(12)
C013 C015 1.533(12)
C014 C76 1.517(13)
C015 C76 1.522(11)
C76 O20 1.411(11)
C017 C021 1.489(14)
C017 C028 1.509(14)
C017 C019 1.519(13)
C018 C026 1.483(13)
C020 C022 1.484(14)
C024 C027 1.484(13)

loop_
_geom_torsion_atom_site_label_1
_geom_torsion_atom_site_label_2
_geom_torsion_atom_site_label_3
_geom_torsion_atom_site_label_4
_geom_torsion
C025 N1 C77 C013 99.2(9)
C025 N1 C77 C023 -138.9(8)
C018 O5 C013 C77 105.7(8)
C018 O5 C013 C015 -129.7(7)
N1 C77 C013 O5 -48.0(9)
C023 C77 C013 O5 -166.2(7)
N1 C77 C013 C015 -165.4(7)
C023 C77 C013 C015 76.4(9)
C022 O1 C014 C011 132.7(7)
C022 O1 C014 C76 -103.5(8)
C023 C011 C014 O1 168.8(7)
C023 C011 C014 C76 50.4(11)
C027 O3 C015 C76 -131.8(7)
C027 O3 C015 C013 103.4(8)
O5 C013 C015 O3 -57.3(8)
C77 C013 C015 O3 63.1(9)
O5 C013 C015 C76 -176.5(7)
C77 C013 C015 C76 -56.1(10)
O1 C014 C76 O20 -83.0(8)
C011 C014 C76 O20 34.6(10)
O1 C014 C76 C015 155.8(7)
C011 C014 C76 C015 -86.6(9)
O3 C015 C76 O20 -178.9(6)
C013 C015 C76 O20 -59.2(9)
O3 C015 C76 C014 -53.4(9)
C013 C015 C76 C014 66.3(10)
C025 O10 C017 C021 -68.0(10)
C025 O10 C017 C028 174.0(7)
C025 O10 C017 C019 57.5(10)
C013 O5 C018 O6 2.5(12)
C013 O5 C018 C026 -177.1(6)
C014 O1 C022 O2 0.5(12)
C014 O1 C022 C020 179.9(7)
N1 C77 C023 C011 160.3(7)
C013 C77 C023 C011 -80.2(9)
C014 C011 C023 C77 24.5(12)
C77 N1 C025 O8 12.3(13)
C77 N1 C025 O10 -169.6(7)
C017 O10 C025 O8 8.5(12)
C017 O10 C025 N1 -169.7(7)
C015 O3 C027 O4 4.6(12)
C015 O3 C027 C024 -173.3(7)
